data_7232670
loop_
_publ_author_name
'Li, Gang'
'Xu, Ke'
'Chen, Wen-Qi'
'Guo, Zhi-Hao'
'Liu, Yu-Tong'
'Qiao, Ya-Nan'
'Sun, Yong'
'Sun, Gang'
'Peng, Xiao-Ping'
'Lou, Hong-Xiang'

_publ_section_title
;
 Heptaketides from the endophytic fungus Pleosporales sp. F46 and their
 antifungal and cytotoxic activities
;
_journal_issue 23
_journal_name_full 'RSC Advances'
_journal_page_first 12913
_journal_paper_doi 10.1039/C9RA01956A
_journal_volume 9
_journal_year 2019
_chemical_formula_sum 'C12 H14 O5'
_chemical_formula_weight 238.23
_space_group_crystal_system orthorhombic
_space_group_IT_number 19
_space_group_name_Hall 'P 2ac 2ab'
_space_group_name_H-M_alt 'P 21 21 21'
_symmetry_space_group_name_Hall 'P 2ac 2ab'
_symmetry_space_group_name_H-M 'P 21 21 21'
_atom_sites_solution_hydrogens geom
_audit_creation_method SHELXL-2014/7
_audit_update_record
;
2018-10-24 deposited with the CCDC.    2019-04-15 downloaded from the CCDC.
;
_cell_angle_alpha 90
_cell_angle_beta 90
_cell_angle_gamma 90
_cell_formula_units_Z 4
_cell_length_a 4.9905(3)
_cell_length_b 7.7332(4)
_cell_length_c 28.2300(14)
_cell_measurement_temperature 296(2)
_cell_volume 1089.47(10)
_computing_structure_refinement 'SHELXL-2014/7 (Sheldrick, 2014)'
_diffrn_ambient_temperature 296(2)
_diffrn_measured_fraction_theta_full 0.991
_diffrn_measured_fraction_theta_max 0.991
_diffrn_radiation_type CuK\a
_diffrn_radiation_wavelength 1.54178
_diffrn_reflns_av_R_equivalents 0.0626
_diffrn_reflns_av_unetI/netI 0.0698
_diffrn_reflns_Laue_measured_fraction_full 0.991
_diffrn_reflns_Laue_measured_fraction_max 0.991
_diffrn_reflns_limit_h_max 5
_diffrn_reflns_limit_h_min -5
_diffrn_reflns_limit_k_max 9
_diffrn_reflns_limit_k_min -7
_diffrn_reflns_limit_l_max 33
_diffrn_reflns_limit_l_min -33
_diffrn_reflns_number 6106
_diffrn_reflns_point_group_measured_fraction_full 0.972
_diffrn_reflns_point_group_measured_fraction_max 0.972
_diffrn_reflns_theta_full 66.570
_diffrn_reflns_theta_max 66.570
_diffrn_reflns_theta_min 3.131
_exptl_absorpt_coefficient_mu 0.958
_exptl_crystal_density_diffrn 1.452
_exptl_crystal_F_000 504
_refine_diff_density_max 0.480
_refine_diff_density_min -0.461
_refine_diff_density_rms 0.124
_refine_ls_abs_structure_details
;
 Flack x determined using 661 quotients [(I+)-(I-)]/[(I+)+(I-)]
 (Parsons, Flack and Wagner, Acta Cryst. B69 (2013) 249-259).
;
_refine_ls_abs_structure_Flack 0.18(15)
_refine_ls_extinction_method none
_refine_ls_goodness_of_fit_ref 1.040
_refine_ls_hydrogen_treatment constr
_refine_ls_matrix_type full
_refine_ls_number_parameters 158
_refine_ls_number_reflns 1848
_refine_ls_number_restraints 0
_refine_ls_restrained_S_all 1.040
_refine_ls_R_factor_all 0.0798
_refine_ls_R_factor_gt 0.0787
_refine_ls_shift/su_max 0.000
_refine_ls_shift/su_mean 0.000
_refine_ls_structure_factor_coef Fsqd
_refine_ls_weighting_details 'w=1/[\s^2^(Fo^2^)+(0.1797P)^2^+0.1804P] where P=(Fo^2^+2Fc^2^)/3'
_refine_ls_weighting_scheme calc
_refine_ls_wR_factor_gt 0.2060
_refine_ls_wR_factor_ref 0.2083
_reflns_Friedel_coverage 0.610
_reflns_Friedel_fraction_full 0.941
_reflns_Friedel_fraction_max 0.941
_reflns_number_gt 1777
_reflns_number_total 1848
_reflns_threshold_expression 'I > 2\s(I)'
_cod_data_source_file c9ra01956a2.cif
_cod_data_source_block cu_20180316_0m_a
_cod_database_code 7232670
_shelx_shelxl_version_number 2014/7
_shelx_space_group_comment
;
The symmetry employed for this shelxl refinement is uniquely defined
by the following loop, which should always be used as a source of
symmetry information in preference to the above space-group names.
They are only intended as comments.
;

loop_
_space_group_symop_operation_xyz
'x, y, z'
'-x+1/2, -y, z+1/2'
'-x, y+1/2, -z+1/2'
'x+1/2, -y+1/2, -z'

loop_
_atom_site_label
_atom_site_type_symbol
_atom_site_fract_x
_atom_site_fract_y
_atom_site_fract_z
_atom_site_U_iso_or_equiv
_atom_site_adp_type
_atom_site_occupancy
_atom_site_site_symmetry_order
_atom_site_calc_flag
_atom_site_refinement_flags_posn
_atom_site_refinement_flags_adp
O001 O 0.7877(6) 0.4637(4) 0.22178(9) 0.0220(7) Uani 1 1 d . .
H001 H 0.6741 0.4237 0.2039 0.033 Uiso 1 1 calc R U
O002 O 0.7094(6) 0.0363(3) 0.31479(9) 0.0205(7) Uani 1 1 d . .
H002 H 0.7284 0.0416 0.2860 0.031 Uiso 1 1 calc R U
O003 O 0.0232(7) 0.5288(4) 0.43064(9) 0.0246(8) Uani 1 1 d . .
H003 H 0.0937 0.6100 0.4167 0.037 Uiso 1 1 calc R U
O004 O 0.2976(8) 0.6730(4) 0.36495(10) 0.0321(9) Uani 1 1 d . .
O005 O 0.1475(7) -0.0769(4) 0.45263(10) 0.0264(8) Uani 1 1 d . .
C006 C 0.3461(8) 0.3774(5) 0.38277(13) 0.0182(9) Uani 1 1 d . .
C007 C 0.4003(9) 0.0690(5) 0.39597(12) 0.0192(9) Uani 1 1 d . .
H007 H 0.4834 -0.0356 0.3890 0.023 Uiso 1 1 calc R U
C008 C 0.6840(8) 0.2066(5) 0.33361(12) 0.0168(8) Uani 1 1 d . .
H008 H 0.8551 0.2358 0.3487 0.020 Uiso 1 1 calc R U
C009 C 0.6312(8) 0.3432(5) 0.29502(12) 0.0183(9) Uani 1 1 d . .
H009 H 0.4585 0.3187 0.2799 0.022 Uiso 1 1 calc R U
C00A C 0.4686(8) 0.2158(5) 0.37178(12) 0.0170(9) Uani 1 1 d . .
C00B C 0.8512(8) 0.3392(5) 0.25736(12) 0.0201(9) Uani 1 1 d . .
H00A H 1.0230 0.3663 0.2716 0.024 Uiso 1 1 calc R U
H00B H 0.8623 0.2248 0.2434 0.024 Uiso 1 1 calc R U
C00C C 0.0799(9) 0.2322(5) 0.44357(12) 0.0199(9) Uani 1 1 d . .
H00C H -0.0463 0.2362 0.4678 0.024 Uiso 1 1 calc R U
C00D C 0.2024(9) 0.0776(5) 0.43167(13) 0.0209(9) Uani 1 1 d . .
C00E C 0.1477(8) 0.3815(5) 0.41891(12) 0.0183(9) Uani 1 1 d . .
C00F C 0.6186(10) 0.5230(5) 0.31837(13) 0.0226(9) Uani 1 1 d . .
H00D H 0.7922 0.5501 0.3319 0.027 Uiso 1 1 calc R U
H00E H 0.5797 0.6090 0.2943 0.027 Uiso 1 1 calc R U
C00G C 0.4093(9) 0.5329(5) 0.35647(13) 0.0213(10) Uani 1 1 d . .
C00H C -0.0454(10) -0.0767(6) 0.49012(14) 0.0274(10) Uani 1 1 d . .
H00F H -0.2127 -0.0323 0.4785 0.041 Uiso 1 1 calc R U
H00G H 0.0176 -0.0049 0.5155 0.041 Uiso 1 1 calc R U
H00H H -0.0706 -0.1926 0.5014 0.041 Uiso 1 1 calc R U

loop_
_atom_site_aniso_label
_atom_site_aniso_U_11
_atom_site_aniso_U_22
_atom_site_aniso_U_33
_atom_site_aniso_U_23
_atom_site_aniso_U_13
_atom_site_aniso_U_12
O001 0.0272(15) 0.0176(15) 0.0213(13) 0.0063(9) 0.0005(10) -0.0004(13)
O002 0.0296(15) 0.0121(14) 0.0199(12) -0.0024(9) 0.0071(11) 0.0025(13)
O003 0.0392(17) 0.0105(13) 0.0241(14) -0.0007(10) 0.0048(12) 0.0029(13)
O004 0.052(2) 0.0091(13) 0.0348(15) 0.0015(10) 0.0119(14) 0.0045(15)
O005 0.0451(19) 0.0105(13) 0.0235(13) 0.0040(10) 0.0109(13) 0.0032(14)
C006 0.029(2) 0.0101(18) 0.0156(17) -0.0027(13) -0.0040(15) -0.0031(17)
C007 0.032(2) 0.0089(16) 0.0171(17) -0.0004(12) 0.0012(15) 0.0061(18)
C008 0.0224(18) 0.0102(16) 0.0178(17) 0.0007(13) -0.0007(15) -0.0020(16)
C009 0.025(2) 0.0148(18) 0.0152(16) 0.0017(14) -0.0009(14) -0.0029(16)
C00A 0.025(2) 0.0092(16) 0.0163(17) -0.0017(13) -0.0017(14) -0.0006(17)
C00B 0.024(2) 0.0179(18) 0.0185(17) 0.0058(14) 0.0018(15) 0.0002(17)
C00C 0.029(2) 0.0159(19) 0.0146(17) -0.0024(13) 0.0019(14) -0.0013(19)
C00D 0.034(2) 0.0112(17) 0.0180(17) -0.0002(13) 0.0000(16) -0.0020(18)
C00E 0.028(2) 0.0094(17) 0.0175(17) -0.0044(13) -0.0043(14) -0.0002(17)
C00F 0.033(2) 0.0136(19) 0.0211(18) 0.0032(14) 0.0021(16) -0.0034(18)
C00G 0.035(2) 0.0079(17) 0.0209(18) -0.0018(13) -0.0008(17) -0.0015(19)
C00H 0.041(2) 0.0165(18) 0.0242(19) 0.0069(15) 0.0065(18) 0.001(2)

loop_
_atom_type_symbol
_atom_type_description
_atom_type_scat_dispersion_real
_atom_type_scat_dispersion_imag
_atom_type_scat_source
C C 0.0181 0.0091 'International Tables Vol C Tables 4.2.6.8 and 6.1.1.4'
H H 0.0000 0.0000 'International Tables Vol C Tables 4.2.6.8 and 6.1.1.4'
O O 0.0492 0.0322 'International Tables Vol C Tables 4.2.6.8 and 6.1.1.4'

loop_
_geom_angle_atom_site_label_1
_geom_angle_atom_site_label_2
_geom_angle_atom_site_label_3
_geom_angle
C00B O001 H001 109.5
C008 O002 H002 109.5
C00E O003 H003 109.5
C00D O005 C00H 117.1(3)
C00E C006 C00A 118.3(3)
C00E C006 C00G 120.1(3)
C00A C006 C00G 121.5(3)
C00A C007 C00D 119.4(4)
C00A C007 H007 120.3
C00D C007 H007 120.3
O002 C008 C00A 111.7(3)
O002 C008 C009 112.7(3)
C00A C008 C009 110.3(3)
O002 C008 H008 107.3
C00A C008 H008 107.3
C009 C008 H008 107.3
C00B C009 C00F 110.2(3)
C00B C009 C008 110.8(3)
C00F C009 C008 108.9(3)
C00B C009 H009 109.0
C00F C009 H009 109.0
C008 C009 H009 109.0
C007 C00A C006 120.8(3)
C007 C00A C008 119.3(3)
C006 C00A C008 119.8(3)
O001 C00B C009 108.4(3)
O001 C00B H00A 110.0
C009 C00B H00A 110.0
O001 C00B H00B 110.0
C009 C00B H00B 110.0
H00A C00B H00B 108.4
C00D C00C C00E 119.2(4)
C00D C00C H00C 120.4
C00E C00C H00C 120.4
O005 C00D C00C 124.3(3)
O005 C00D C007 114.2(4)
C00C C00D C007 121.5(4)
O003 C00E C00C 118.0(3)
O003 C00E C006 121.3(3)
C00C C00E C006 120.7(3)
C00G C00F C009 112.4(3)
C00G C00F H00D 109.1
C009 C00F H00D 109.1
C00G C00F H00E 109.1
C009 C00F H00E 109.1
H00D C00F H00E 107.9
O004 C00G C006 121.9(4)
O004 C00G C00F 119.7(3)
C006 C00G C00F 118.5(3)
O005 C00H H00F 109.5
O005 C00H H00G 109.5
H00F C00H H00G 109.5
O005 C00H H00H 109.5
H00F C00H H00H 109.5
H00G C00H H00H 109.5

loop_
_geom_bond_atom_site_label_1
_geom_bond_atom_site_label_2
_geom_bond_distance
O001 C00B 1.427(4)
O001 H001 0.8200
O002 C008 1.426(4)
O002 H002 0.8200
O003 C00E 1.339(5)
O003 H003 0.8200
O004 C00G 1.242(5)
O005 C00D 1.361(5)
O005 C00H 1.431(5)
C006 C00E 1.422(6)
C006 C00A 1.426(5)
C006 C00G 1.448(5)
C007 C00A 1.368(6)
C007 C00D 1.412(6)
C007 H007 0.9300
C008 C00A 1.524(5)
C008 C009 1.540(4)
C008 H008 0.9800
C009 C00B 1.529(5)
C009 C00F 1.540(5)
C009 H009 0.9800
C00B H00A 0.9700
C00B H00B 0.9700
C00C C00D 1.384(6)
C00C C00E 1.390(5)
C00C H00C 0.9300
C00F C00G 1.501(5)
C00F H00D 0.9700
C00F H00E 0.9700
C00H H00F 0.9600
C00H H00G 0.9600
C00H H00H 0.9600

loop_
_geom_torsion_atom_site_label_1
_geom_torsion_atom_site_label_2
_geom_torsion_atom_site_label_3
_geom_torsion_atom_site_label_4
_geom_torsion
O002 C008 C009 C00B -56.3(4)
C00A C008 C009 C00B 178.1(3)
O002 C008 C009 C00F -177.7(3)
C00A C008 C009 C00F 56.8(4)
C00D C007 C00A C006 1.1(6)
C00D C007 C00A C008 179.4(3)
C00E C006 C00A C007 -1.1(6)
C00G C006 C00A C007 -177.9(3)
C00E C006 C00A C008 -179.4(3)
C00G C006 C00A C008 3.9(6)
O002 C008 C00A C007 24.1(5)
C009 C008 C00A C007 150.2(3)
O002 C008 C00A C006 -157.6(3)
C009 C008 C00A C006 -31.5(4)
C00F C009 C00B O001 -61.4(4)
C008 C009 C00B O001 178.0(3)
C00H O005 C00D C00C -1.5(6)
C00H O005 C00D C007 178.2(3)
C00E C00C C00D O005 -178.5(4)
C00E C00C C00D C007 1.8(6)
C00A C007 C00D O005 178.8(4)
C00A C007 C00D C00C -1.5(6)
C00D C00C C00E O003 179.0(3)
C00D C00C C00E C006 -1.8(6)
C00A C006 C00E O003 -179.4(4)
C00G C006 C00E O003 -2.6(5)
C00A C006 C00E C00C 1.4(5)
C00G C006 C00E C00C 178.2(4)
C00B C009 C00F C00G -178.8(3)
C008 C009 C00F C00G -57.0(5)
C00E C006 C00G O004 1.2(6)
C00A C006 C00G O004 177.9(4)
C00E C006 C00G C00F -179.6(3)
C00A C006 C00G C00F -2.9(6)
C009 C00F C00G O004 -150.6(4)
C009 C00F C00G C006 30.1(5)
